data_4509724
loop_
_publ_author_name
'Li, Yitao'
'Li, Lin'
'Zhu, Yanping'
'Meng, Xianggao'
'Wu, Anxin'

_publ_section_title
;
 Solvent Effect on Pseudopolymorphism of Hemicyclohexylcucurbit[6]uril
;
_journal_issue 10
_journal_name_full 'Crystal Growth &amp; Design'
_journal_page_first 4255
_journal_paper_doi 10.1021/cg9007262
_journal_volume 9
_journal_year 2009
_chemical_formula_sum 'C54 H78 Cl18 N12 O6'
_chemical_formula_weight 1629.38
_chemical_name_systematic
; 
 ? 
;
_space_group_IT_number 2
_symmetry_cell_setting triclinic
_symmetry_space_group_name_Hall '-P 1'
_symmetry_space_group_name_H-M 'P -1'
_atom_sites_solution_hydrogens geom
_atom_sites_solution_primary direct
_atom_sites_solution_secondary difmap
_audit_creation_method SHELXL-97
_cell_angle_alpha 63.541(2)
_cell_angle_beta 73.029(2)
_cell_angle_gamma 76.461(2)
_cell_formula_units_Z 1
_cell_length_a 12.6429(15)
_cell_length_b 13.0515(16)
_cell_length_c 13.7972(16)
_cell_measurement_reflns_used 2644
_cell_measurement_temperature 294(2)
_cell_measurement_theta_max 18.53
_cell_measurement_theta_min 2.29
_cell_volume 1935.0(4)
_computing_cell_refinement 'Bruker SMART'
_computing_data_collection 'Bruker SMART'
_computing_data_reduction 'Bruker SAINT'
_computing_molecular_graphics 'Bruker SHELXTL'
_computing_publication_material 'Bruker SHELXTL'
_computing_structure_refinement 'SHELXL-97 (Sheldrick, 1997)'
_computing_structure_solution 'SHELXS-97 (Sheldrick, 1990)'
_diffrn_ambient_temperature 294(2)
_diffrn_measured_fraction_theta_full 0.982
_diffrn_measured_fraction_theta_max 0.982
_diffrn_measurement_device_type 'CCD area detector'
_diffrn_measurement_method 'phi and omega scans'
_diffrn_radiation_monochromator graphite
_diffrn_radiation_source 'fine-focus sealed tube'
_diffrn_radiation_type MoK\a
_diffrn_radiation_wavelength 0.71073
_diffrn_reflns_av_R_equivalents 0.1834
_diffrn_reflns_av_sigmaI/netI 0.1430
_diffrn_reflns_limit_h_max 15
_diffrn_reflns_limit_h_min -14
_diffrn_reflns_limit_k_max 15
_diffrn_reflns_limit_k_min -15
_diffrn_reflns_limit_l_max 16
_diffrn_reflns_limit_l_min -15
_diffrn_reflns_number 18574
_diffrn_reflns_theta_full 25.00
_diffrn_reflns_theta_max 25.00
_diffrn_reflns_theta_min 1.69
_exptl_absorpt_coefficient_mu 0.688
_exptl_absorpt_correction_type none
_exptl_crystal_colour colorless
_exptl_crystal_density_diffrn 1.398
_exptl_crystal_density_method 'not measured'
_exptl_crystal_description block
_exptl_crystal_F_000 840
_exptl_crystal_size_max 0.23
_exptl_crystal_size_mid 0.10
_exptl_crystal_size_min 0.10
_refine_diff_density_max 0.372
_refine_diff_density_min -0.202
_refine_diff_density_rms 0.049
_refine_ls_extinction_method none
_refine_ls_goodness_of_fit_ref 0.891
_refine_ls_hydrogen_treatment mixed
_refine_ls_matrix_type full
_refine_ls_number_parameters 490
_refine_ls_number_reflns 6694
_refine_ls_number_restraints 60
_refine_ls_restrained_S_all 0.926
_refine_ls_R_factor_all 0.1694
_refine_ls_R_factor_gt 0.0752
_refine_ls_shift/su_max 0.000
_refine_ls_shift/su_mean 0.000
_refine_ls_structure_factor_coef Fsqd
_refine_ls_weighting_details 'calc w=1/[\s^2^(Fo^2^)+(0.0967P)^2^+0.0000P] where P=(Fo^2^+2Fc^2^)/3'
_refine_ls_weighting_scheme calc
_refine_ls_wR_factor_gt 0.1938
_refine_ls_wR_factor_ref 0.2379
_reflns_number_gt 2714
_reflns_number_total 6694
_reflns_threshold_expression >2sigma(I)
_cod_data_source_file cg9007262sup3.cif
_cod_data_source_block 080417bm
_cod_depositor_comments
;
The following automatic conversions were performed:

'_symmetry_cell_setting' value 'Triclinic' changed to 'triclinic'
according to /home/saulius/struct/CIF-dictionaries/cif_core.dic
dictionary named 'cif_core.dic' version 2.4.2 from 2011-04-26.

Automatic conversion script
Id: cif_fix_values 1891 2012-01-12 08:04:46Z andrius 
;
_cod_original_sg_symbol_H-M P-1
_cod_database_code 4509724

loop_
_symmetry_equiv_pos_as_xyz
'x, y, z'
'-x, -y, -z'

loop_
_atom_site_label
_atom_site_type_symbol
_atom_site_fract_x
_atom_site_fract_y
_atom_site_fract_z
_atom_site_U_iso_or_equiv
_atom_site_adp_type
_atom_site_occupancy
_atom_site_symmetry_multiplicity
_atom_site_calc_flag
_atom_site_refinement_flags
_atom_site_disorder_assembly
_atom_site_disorder_group
C1 C 0.2575(4) 0.5101(4) 0.1997(3) 0.0798(13) Uani 1 1 d . . .
H1A H 0.2980 0.4398 0.2441 0.096 Uiso 1 1 calc R . .
H1B H 0.2789 0.5741 0.2045 0.096 Uiso 1 1 calc R . .
C2 C 0.0970(4) 0.4090(4) 0.3262(3) 0.0630(10) Uani 1 1 d . . .
C3 C 0.0542(4) 0.6049(4) 0.2284(4) 0.0753(12) Uani 1 1 d . . .
H3 H 0.0641 0.6581 0.1500 0.090 Uiso 1 1 calc R . .
C4 C 0.0527(5) 0.6683(4) 0.3029(5) 0.1099(18) Uani 1 1 d . . .
H4A H 0.0729 0.6116 0.3717 0.132 Uiso 1 1 calc R . .
H4B H 0.1087 0.7211 0.2651 0.132 Uiso 1 1 calc R . .
C5 C -0.0562(6) 0.7334(5) 0.3292(5) 0.1163(19) Uani 1 1 d . . .
H5A H -0.0526 0.7653 0.3795 0.140 Uiso 1 1 calc R . .
H5B H -0.0723 0.7970 0.2617 0.140 Uiso 1 1 calc R . .
C6 C -0.1453(5) 0.6606(5) 0.3797(5) 0.1091(18) Uani 1 1 d . . .
H6A H -0.2149 0.7054 0.3979 0.131 Uiso 1 1 calc R . .
H6B H -0.1301 0.5979 0.4481 0.131 Uiso 1 1 calc R . .
C7 C -0.1564(4) 0.6127(4) 0.3044(4) 0.0894(14) Uani 1 1 d . . .
H7A H -0.1793 0.6754 0.2397 0.107 Uiso 1 1 calc R . .
H7B H -0.2144 0.5623 0.3420 0.107 Uiso 1 1 calc R . .
C8 C -0.0498(3) 0.5457(3) 0.2668(3) 0.0664(11) Uani 1 1 d . . .
H8 H -0.0585 0.5303 0.2064 0.080 Uiso 1 1 calc R . .
C9 C -0.0844(4) 0.3439(4) 0.4066(3) 0.0701(11) Uani 1 1 d . . .
H9A H -0.1551 0.3679 0.4471 0.084 Uiso 1 1 calc R . .
H9B H -0.0478 0.2779 0.4596 0.084 Uiso 1 1 calc R . .
C10 C -0.2092(4) 0.3106(4) 0.3176(3) 0.0683(11) Uani 1 1 d . . .
C11 C -0.0810(4) 0.2519(4) 0.1883(4) 0.0706(12) Uani 1 1 d . . .
H11 H -0.0701 0.3267 0.1257 0.085 Uiso 1 1 calc R . .
C12 C -0.0421(4) 0.1591(4) 0.1433(4) 0.0960(15) Uani 1 1 d . . .
H12A H -0.0974 0.1599 0.1067 0.115 Uiso 1 1 calc R . .
H12B H 0.0268 0.1768 0.0882 0.115 Uiso 1 1 calc R . .
C13 C -0.0236(6) 0.0414(5) 0.2313(5) 0.1165(19) Uani 1 1 d . . .
H13A H 0.0093 -0.0128 0.1970 0.140 Uiso 1 1 calc R . .
H13B H -0.0947 0.0179 0.2792 0.140 Uiso 1 1 calc R . .
C14 C 0.0522(6) 0.0375(5) 0.3002(6) 0.122(2) Uani 1 1 d . . .
H14A H 0.0636 -0.0402 0.3557 0.146 Uiso 1 1 calc R . .
H14B H 0.1241 0.0591 0.2529 0.146 Uiso 1 1 calc R . .
C15 C 0.0009(5) 0.1193(4) 0.3562(4) 0.0935(15) Uani 1 1 d . . .
H15A H 0.0512 0.1177 0.3984 0.112 Uiso 1 1 calc R . .
H15B H -0.0680 0.0935 0.4078 0.112 Uiso 1 1 calc R . .
C16 C -0.0229(3) 0.2417(4) 0.2741(3) 0.0696(12) Uani 1 1 d . . .
H16 H 0.0462 0.2776 0.2377 0.084 Uiso 1 1 calc R . .
C17 C -0.2887(4) 0.2750(4) 0.1964(4) 0.0811(13) Uani 1 1 d . . .
H17A H -0.3586 0.2867 0.2454 0.097 Uiso 1 1 calc R . .
H17B H -0.2891 0.2062 0.1862 0.097 Uiso 1 1 calc R . .
C18 C 0.2807(4) 0.6335(5) 0.0057(4) 0.0725(12) Uani 1 1 d . . .
C19 C 0.2985(4) 0.5062(4) -0.0782(4) 0.0901(14) Uani 1 1 d . . .
H19 H 0.2496 0.4969 -0.1165 0.108 Uiso 1 1 calc R . .
C20 C 0.4160(5) 0.4685(5) -0.1210(4) 0.0998(16) Uani 1 1 d . . .
H20A H 0.4646 0.5037 -0.1050 0.120 Uiso 1 1 calc R . .
H20B H 0.4289 0.4960 -0.2009 0.120 Uiso 1 1 calc R . .
C21 C 0.4457(5) 0.3410(6) -0.0727(5) 0.1181(19) Uani 1 1 d . . .
H21A H 0.5241 0.3222 -0.1012 0.142 Uiso 1 1 calc R . .
H21B H 0.4028 0.3057 -0.0950 0.142 Uiso 1 1 calc R . .
C22 C 0.4232(5) 0.2932(5) 0.0507(5) 0.1212(19) Uani 1 1 d . . .
H22A H 0.4679 0.3261 0.0735 0.145 Uiso 1 1 calc R . .
H22B H 0.4434 0.2103 0.0801 0.145 Uiso 1 1 calc R . .
C23 C 0.2978(5) 0.3218(5) 0.0974(5) 0.1092(17) Uani 1 1 d . . .
H23A H 0.2547 0.2789 0.0840 0.131 Uiso 1 1 calc R . .
H23B H 0.2857 0.2966 0.1770 0.131 Uiso 1 1 calc R . .
C24 C 0.2573(4) 0.4446(4) 0.0485(4) 0.0829(13) Uani 1 1 d . . .
H24 H 0.1757 0.4522 0.0644 0.099 Uiso 1 1 calc R . .
C25 C 0.5977(4) 0.3256(5) 0.5990(4) 0.1114(19) Uani 1 1 d D . .
H25 H 0.6172 0.3205 0.5270 0.134 Uiso 1 1 calc R A 1
C26 C 0.7106(6) 0.0272(5) 0.0380(5) 0.125(2) Uani 1 1 d . . .
H26 H 0.7017 0.1103 0.0182 0.150 Uiso 1 1 calc R B 1
C27 C 0.3374(6) 0.1313(6) 0.4398(6) 0.144(3) Uani 1 1 d . . .
H27 H 0.2694 0.1859 0.4293 0.173 Uiso 1 1 calc R C 1
Cl1 Cl 0.6333(7) 0.4537(6) 0.5915(8) 0.136(3) Uani 0.48(2) 1 d PD D 1
Cl2 Cl 0.6747(7) 0.2241(8) 0.6900(9) 0.176(3) Uani 0.48(2) 1 d PD D 1
Cl3 Cl 0.4573(5) 0.3277(13) 0.6561(6) 0.184(4) Uani 0.48(2) 1 d PD D 1
Cl4 Cl 0.6897(7) 0.0070(12) -0.0709(7) 0.249(5) Uani 0.538(13) 1 d PD E 1
Cl5 Cl 0.8450(7) -0.0273(7) 0.0534(8) 0.196(4) Uani 0.538(13) 1 d PD E 1
Cl6 Cl 0.6142(9) -0.0309(9) 0.1519(7) 0.260(5) Uani 0.538(13) 1 d PD E 1
Cl7 Cl 0.4372(5) 0.2027(9) 0.3842(8) 0.288(8) Uani 0.550(12) 1 d PD F 1
Cl8 Cl 0.3311(6) 0.0581(6) 0.5879(6) 0.183(3) Uani 0.550(12) 1 d PD F 1
Cl9 Cl 0.3307(11) 0.0287(10) 0.3993(15) 0.317(8) Uani 0.550(12) 1 d PD F 1
Cl1' Cl 0.4670(7) 0.2872(13) 0.6574(9) 0.243(6) Uani 0.52(2) 1 d PD D 2
Cl2' Cl 0.6879(8) 0.2019(8) 0.6461(13) 0.238(5) Uani 0.52(2) 1 d PD D 2
Cl3' Cl 0.6235(10) 0.4301(13) 0.6201(13) 0.263(8) Uani 0.52(2) 1 d PD D 2
Cl4' Cl 0.6362(16) -0.0225(10) -0.0017(13) 0.332(9) Uani 0.462(13) 1 d PD E 2
Cl5' Cl 0.6783(10) -0.0196(6) 0.1871(7) 0.192(4) Uani 0.462(13) 1 d PD E 2
Cl6' Cl 0.8479(10) -0.0054(16) 0.0042(15) 0.316(8) Uani 0.462(13) 1 d PD E 2
Cl7' Cl 0.4296(8) 0.1960(10) 0.4582(12) 0.224(5) Uani 0.450(12) 1 d PD F 2
Cl8' Cl 0.2960(6) 0.0168(9) 0.5450(7) 0.200(5) Uani 0.450(12) 1 d PD F 2
Cl9' Cl 0.4144(9) 0.0962(10) 0.3265(6) 0.211(5) Uani 0.450(12) 1 d PD F 2
N1 N 0.1400(3) 0.5054(3) 0.2454(3) 0.0690(9) Uani 1 1 d . . .
N2 N -0.0164(3) 0.4362(3) 0.3540(2) 0.0619(9) Uani 1 1 d . . .
N3 N -0.1048(3) 0.3104(3) 0.3283(3) 0.0699(9) Uani 1 1 d . . .
N4 N -0.1980(3) 0.2572(3) 0.2480(3) 0.0721(10) Uani 1 1 d . . .
N5 N 0.2899(3) 0.5237(3) 0.0848(3) 0.0748(10) Uani 1 1 d . . .
N6 N 0.2811(3) 0.6269(3) -0.0899(3) 0.0755(10) Uani 1 1 d . . .
O1 O 0.1484(2) 0.3148(3) 0.3673(2) 0.0809(9) Uani 1 1 d . . .
O2 O -0.2968(3) 0.3512(3) 0.3620(2) 0.0892(10) Uani 1 1 d . . .
O3 O 0.2757(3) 0.7217(3) 0.0161(3) 0.1002(11) Uani 1 1 d . . .

loop_
_atom_site_aniso_label
_atom_site_aniso_U_11
_atom_site_aniso_U_22
_atom_site_aniso_U_33
_atom_site_aniso_U_23
_atom_site_aniso_U_13
_atom_site_aniso_U_12
C1 0.070(3) 0.105(3) 0.066(3) -0.033(2) -0.017(2) -0.015(2)
C2 0.066(3) 0.073(3) 0.053(2) -0.032(2) -0.013(2) 0.001(2)
C3 0.076(3) 0.068(3) 0.079(3) -0.024(2) -0.019(2) -0.011(2)
C4 0.113(5) 0.083(3) 0.151(5) -0.044(4) -0.048(4) -0.026(3)
C5 0.154(6) 0.088(4) 0.123(5) -0.059(4) -0.039(4) 0.003(4)
C6 0.114(4) 0.085(3) 0.135(5) -0.065(4) -0.020(4) 0.009(3)
C7 0.077(3) 0.075(3) 0.112(4) -0.040(3) -0.025(3) 0.006(2)
C8 0.071(3) 0.073(3) 0.064(3) -0.036(2) -0.019(2) -0.002(2)
C9 0.071(3) 0.083(3) 0.056(2) -0.032(2) -0.005(2) -0.013(2)
C10 0.081(4) 0.070(3) 0.051(2) -0.022(2) -0.004(2) -0.020(2)
C11 0.075(3) 0.071(3) 0.065(3) -0.034(2) -0.003(2) -0.009(2)
C12 0.099(4) 0.107(4) 0.096(4) -0.064(3) 0.000(3) -0.020(3)
C13 0.147(5) 0.088(4) 0.123(5) -0.058(4) -0.013(4) -0.019(4)
C14 0.140(5) 0.073(3) 0.136(5) -0.038(4) -0.030(4) 0.009(3)
C15 0.107(4) 0.074(3) 0.101(4) -0.035(3) -0.027(3) -0.006(3)
C16 0.062(3) 0.076(3) 0.074(3) -0.039(2) 0.000(2) -0.013(2)
C17 0.094(3) 0.090(3) 0.067(3) -0.034(3) -0.004(2) -0.036(3)
C18 0.069(3) 0.089(4) 0.074(3) -0.043(3) -0.005(2) -0.028(2)
C19 0.100(4) 0.101(4) 0.071(3) -0.040(3) -0.009(3) -0.019(3)
C20 0.101(4) 0.101(4) 0.086(3) -0.041(3) 0.004(3) -0.016(3)
C21 0.110(4) 0.144(6) 0.106(5) -0.071(4) 0.001(3) -0.013(4)
C22 0.116(5) 0.114(4) 0.120(5) -0.049(4) -0.017(4) 0.006(4)
C23 0.122(5) 0.098(4) 0.097(4) -0.033(3) -0.003(3) -0.033(3)
C24 0.083(3) 0.092(4) 0.080(3) -0.048(3) -0.006(2) -0.013(3)
C25 0.098(4) 0.163(6) 0.086(4) -0.068(4) 0.004(3) -0.032(4)
C26 0.160(6) 0.083(4) 0.122(5) -0.044(3) -0.018(5) -0.009(4)
C27 0.102(5) 0.134(6) 0.145(6) -0.024(5) -0.045(5) 0.035(4)
Cl1 0.170(5) 0.138(5) 0.096(4) -0.058(3) 0.004(3) -0.034(4)
Cl2 0.148(5) 0.215(7) 0.176(7) -0.086(6) -0.072(5) 0.020(4)
Cl3 0.076(4) 0.372(11) 0.118(5) -0.131(6) -0.005(3) -0.010(5)
Cl4 0.228(7) 0.405(13) 0.179(6) -0.172(8) -0.063(5) -0.020(7)
Cl5 0.219(7) 0.197(5) 0.236(7) -0.130(5) -0.140(6) 0.060(5)
Cl6 0.261(9) 0.307(9) 0.141(5) -0.056(5) 0.054(5) -0.099(7)
Cl7 0.090(3) 0.325(11) 0.231(9) 0.075(8) -0.008(4) -0.055(4)
Cl8 0.159(5) 0.158(4) 0.151(4) -0.011(3) -0.021(3) 0.006(3)
Cl9 0.257(12) 0.283(10) 0.48(2) -0.216(13) -0.173(14) 0.090(9)
Cl1' 0.150(7) 0.367(11) 0.248(9) -0.157(7) 0.054(6) -0.153(8)
Cl2' 0.267(9) 0.157(5) 0.174(8) -0.013(5) 0.001(5) 0.012(5)
Cl3' 0.318(12) 0.398(16) 0.145(7) -0.149(8) 0.035(6) -0.201(11)
Cl4' 0.52(2) 0.282(9) 0.298(16) -0.064(9) -0.183(15) -0.233(12)
Cl5' 0.242(8) 0.164(5) 0.165(5) -0.062(4) -0.001(5) -0.078(5)
Cl6' 0.224(10) 0.420(18) 0.328(15) -0.277(15) 0.045(9) 0.047(10)
Cl7' 0.165(7) 0.261(11) 0.320(13) -0.195(10) -0.083(8) 0.038(6)
Cl8' 0.161(5) 0.221(7) 0.124(5) 0.011(5) -0.006(4) -0.051(5)
Cl9' 0.187(7) 0.298(10) 0.148(5) -0.123(6) -0.054(4) 0.062(6)
N1 0.056(2) 0.077(2) 0.066(2) -0.0254(19) -0.0090(17) -0.0075(18)
N2 0.060(2) 0.069(2) 0.0576(19) -0.0288(18) -0.0115(16) -0.0048(17)
N3 0.067(2) 0.078(2) 0.069(2) -0.0388(19) -0.0042(18) -0.0102(18)
N4 0.078(3) 0.084(2) 0.058(2) -0.0286(19) -0.0071(19) -0.0272(19)
N5 0.074(2) 0.090(3) 0.059(2) -0.026(2) -0.0102(18) -0.021(2)
N6 0.094(3) 0.072(2) 0.064(2) -0.0258(19) -0.0141(19) -0.0226(19)
O1 0.0711(19) 0.085(2) 0.078(2) -0.0303(17) -0.0221(16) 0.0081(16)
O2 0.064(2) 0.130(3) 0.081(2) -0.061(2) -0.0004(16) -0.0062(18)
O3 0.144(3) 0.091(2) 0.080(2) -0.0417(19) -0.0153(19) -0.039(2)

loop_
_atom_type_symbol
_atom_type_description
_atom_type_scat_dispersion_real
_atom_type_scat_dispersion_imag
_atom_type_scat_source
C C 0.0033 0.0016 'International Tables Vol C Tables 4.2.6.8 and 6.1.1.4'
H H 0.0000 0.0000 'International Tables Vol C Tables 4.2.6.8 and 6.1.1.4'
N N 0.0061 0.0033 'International Tables Vol C Tables 4.2.6.8 and 6.1.1.4'
O O 0.0106 0.0060 'International Tables Vol C Tables 4.2.6.8 and 6.1.1.4'
Cl Cl 0.1484 0.1585 'International Tables Vol C Tables 4.2.6.8 and 6.1.1.4'

loop_
_geom_angle_atom_site_label_1
_geom_angle_atom_site_label_2
_geom_angle_atom_site_label_3
_geom_angle
_geom_angle_site_symmetry_1
_geom_angle_site_symmetry_3
N1 C1 N5 113.3(3) . .
N1 C1 H1A 108.9 . .
N5 C1 H1A 108.9 . .
N1 C1 H1B 108.9 . .
N5 C1 H1B 108.9 . .
H1A C1 H1B 107.7 . .
O1 C2 N1 126.7(4) . .
O1 C2 N2 125.5(4) . .
N1 C2 N2 107.8(4) . .
N1 C3 C8 100.5(3) . .
N1 C3 C4 111.0(4) . .
C8 C3 C4 111.5(4) . .
N1 C3 H3 111.2 . .
C8 C3 H3 111.2 . .
C4 C3 H3 111.2 . .
C5 C4 C3 113.8(4) . .
C5 C4 H4A 108.8 . .
C3 C4 H4A 108.8 . .
C5 C4 H4B 108.8 . .
C3 C4 H4B 108.8 . .
H4A C4 H4B 107.7 . .
C6 C5 C4 111.6(5) . .
C6 C5 H5A 109.3 . .
C4 C5 H5A 109.3 . .
C6 C5 H5B 109.3 . .
C4 C5 H5B 109.3 . .
H5A C5 H5B 108.0 . .
C5 C6 C7 111.3(5) . .
C5 C6 H6A 109.4 . .
C7 C6 H6A 109.4 . .
C5 C6 H6B 109.4 . .
C7 C6 H6B 109.4 . .
H6A C6 H6B 108.0 . .
C6 C7 C8 113.4(4) . .
C6 C7 H7A 108.9 . .
C8 C7 H7A 108.9 . .
C6 C7 H7B 108.9 . .
C8 C7 H7B 108.9 . .
H7A C7 H7B 107.7 . .
N2 C8 C7 114.7(3) . .
N2 C8 C3 100.4(3) . .
C7 C8 C3 114.8(4) . .
N2 C8 H8 108.8 . .
C7 C8 H8 108.8 . .
C3 C8 H8 108.8 . .
N2 C9 N3 112.2(3) . .
N2 C9 H9A 109.2 . .
N3 C9 H9A 109.2 . .
N2 C9 H9B 109.2 . .
N3 C9 H9B 109.2 . .
H9A C9 H9B 107.9 . .
O2 C10 N3 126.0(4) . .
O2 C10 N4 126.2(4) . .
N3 C10 N4 107.8(4) . .
N4 C11 C16 100.6(3) . .
N4 C11 C12 115.8(4) . .
C16 C11 C12 115.9(4) . .
N4 C11 H11 108.0 . .
C16 C11 H11 108.0 . .
C12 C11 H11 108.0 . .
C13 C12 C11 112.9(4) . .
C13 C12 H12A 109.0 . .
C11 C12 H12A 109.0 . .
C13 C12 H12B 109.0 . .
C11 C12 H12B 109.0 . .
H12A C12 H12B 107.8 . .
C12 C13 C14 111.7(5) . .
C12 C13 H13A 109.3 . .
C14 C13 H13A 109.3 . .
C12 C13 H13B 109.3 . .
C14 C13 H13B 109.3 . .
H13A C13 H13B 107.9 . .
C15 C14 C13 109.9(5) . .
C15 C14 H14A 109.7 . .
C13 C14 H14A 109.7 . .
C15 C14 H14B 109.7 . .
C13 C14 H14B 109.7 . .
H14A C14 H14B 108.2 . .
C14 C15 C16 112.3(4) . .
C14 C15 H15A 109.1 . .
C16 C15 H15A 109.1 . .
C14 C15 H15B 109.1 . .
C16 C15 H15B 109.1 . .
H15A C15 H15B 107.9 . .
N3 C16 C11 101.0(3) . .
N3 C16 C15 111.3(3) . .
C11 C16 C15 114.0(4) . .
N3 C16 H16 110.1 . .
C11 C16 H16 110.1 . .
C15 C16 H16 110.1 . .
N4 C17 N6 112.6(3) . 2_565
N4 C17 H17A 109.1 . .
N6 C17 H17A 109.1 2_565 .
N4 C17 H17B 109.1 . .
N6 C17 H17B 109.1 2_565 .
H17A C17 H17B 107.8 . .
O3 C18 N6 125.1(5) . .
O3 C18 N5 127.2(4) . .
N6 C18 N5 107.7(4) . .
N6 C19 C20 112.7(4) . .
N6 C19 C24 99.8(4) . .
C20 C19 C24 114.6(4) . .
N6 C19 H19 109.8 . .
C20 C19 H19 109.8 . .
C24 C19 H19 109.8 . .
C19 C20 C21 113.4(4) . .
C19 C20 H20A 108.9 . .
C21 C20 H20A 108.9 . .
C19 C20 H20B 108.9 . .
C21 C20 H20B 108.9 . .
H20A C20 H20B 107.7 . .
C20 C21 C22 111.3(5) . .
C20 C21 H21A 109.4 . .
C22 C21 H21A 109.4 . .
C20 C21 H21B 109.4 . .
C22 C21 H21B 109.4 . .
H21A C21 H21B 108.0 . .
C21 C22 C23 109.8(5) . .
C21 C22 H22A 109.7 . .
C23 C22 H22A 109.7 . .
C21 C22 H22B 109.7 . .
C23 C22 H22B 109.7 . .
H22A C22 H22B 108.2 . .
C24 C23 C22 113.4(4) . .
C24 C23 H23A 108.9 . .
C22 C23 H23A 108.9 . .
C24 C23 H23B 108.9 . .
C22 C23 H23B 108.9 . .
H23A C23 H23B 107.7 . .
C23 C24 N5 117.8(4) . .
C23 C24 C19 115.4(4) . .
N5 C24 C19 99.5(4) . .
C23 C24 H24 107.8 . .
N5 C24 H24 107.8 . .
C19 C24 H24 107.8 . .
Cl3' C25 Cl1' 115.5(6) . .
Cl3' C25 Cl2 92.5(7) . .
Cl1' C25 Cl2 103.3(6) . .
Cl3' C25 Cl3 99.7(7) . .
Cl1' C25 Cl3 17.1(7) . .
Cl2 C25 Cl3 112.0(5) . .
Cl3' C25 Cl2' 112.1(7) . .
Cl1' C25 Cl2' 106.5(6) . .
Cl2 C25 Cl2' 25.1(5) . .
Cl3 C25 Cl2' 120.7(6) . .
Cl3' C25 Cl1 11.9(7) . .
Cl1' C25 Cl1 121.6(6) . .
Cl2 C25 Cl1 100.1(5) . .
Cl3 C25 Cl1 104.9(5) . .
Cl2' C25 Cl1 116.5(7) . .
Cl3' C25 H25 124.7 . .
Cl1' C25 H25 105.5 . .
Cl2 C25 H25 113.0 . .
Cl3 C25 H25 113.0 . .
Cl2' C25 H25 88.5 . .
Cl1 C25 H25 113.0 . .
Cl4' C26 Cl6' 116.6(8) . .
Cl4' C26 Cl6 76.3(6) . .
Cl6' C26 Cl6 132.9(8) . .
Cl4' C26 Cl5 125.3(8) . .
Cl6' C26 Cl5 20.4(7) . .
Cl6 C26 Cl5 114.0(5) . .
Cl4' C26 Cl4 33.4(5) . .
Cl6' C26 Cl4 92.2(7) . .
Cl6 C26 Cl4 109.7(6) . .
Cl5 C26 Cl4 108.6(5) . .
Cl4' C26 Cl5' 112.5(6) . .
Cl6' C26 Cl5' 105.0(6) . .
Cl6 C26 Cl5' 37.5(4) . .
Cl5 C26 Cl5' 84.7(5) . .
Cl4 C26 Cl5' 144.9(5) . .
Cl4' C26 H26 119.4 . .
Cl6' C26 H26 103.2 . .
Cl6 C26 H26 108.1 . .
Cl5 C26 H26 108.1 . .
Cl4 C26 H26 108.1 . .
Cl5' C26 H26 97.6 . .
Cl7 C27 Cl8' 141.5(6) . .
Cl7 C27 Cl9 119.8(7) . .
Cl8' C27 Cl9 68.9(6) . .
Cl7 C27 Cl7' 33.7(4) . .
Cl8' C27 Cl7' 115.2(6) . .
Cl9 C27 Cl7' 142.6(7) . .
Cl7 C27 Cl9' 73.2(5) . .
Cl8' C27 Cl9' 110.1(7) . .
Cl9 C27 Cl9' 47.2(5) . .
Cl7' C27 Cl9' 102.9(5) . .
Cl7 C27 Cl8 108.9(6) . .
Cl8' C27 Cl8 39.6(4) . .
Cl9 C27 Cl8 105.7(6) . .
Cl7' C27 Cl8 77.2(5) . .
Cl9' C27 Cl8 132.6(5) . .
Cl7 C27 H27 107.3 . .
Cl8' C27 H27 104.5 . .
Cl9 C27 H27 107.3 . .
Cl7' C27 H27 107.2 . .
Cl9' C27 H27 117.3 . .
Cl8 C27 H27 107.3 . .
C2 N1 C1 123.1(4) . .
C2 N1 C3 110.5(3) . .
C1 N1 C3 125.5(3) . .
C2 N2 C9 118.0(3) . .
C2 N2 C8 108.7(3) . .
C9 N2 C8 120.9(3) . .
C10 N3 C9 123.6(4) . .
C10 N3 C16 109.8(4) . .
C9 N3 C16 124.4(4) . .
C10 N4 C17 119.2(4) . .
C10 N4 C11 108.5(4) . .
C17 N4 C11 122.0(3) . .
C18 N5 C1 116.7(4) . .
C18 N5 C24 108.9(3) . .
C1 N5 C24 121.6(4) . .
C18 N6 C17 123.6(4) . 2_565
C18 N6 C19 112.0(4) . .
C17 N6 C19 123.1(4) 2_565 .

loop_
_geom_bond_atom_site_label_1
_geom_bond_atom_site_label_2
_geom_bond_distance
_geom_bond_site_symmetry_2
C1 N1 1.439(5) .
C1 N5 1.456(5) .
C1 H1A 0.9700 .
C1 H1B 0.9700 .
C2 O1 1.214(5) .
C2 N1 1.356(5) .
C2 N2 1.376(5) .
C3 N1 1.461(5) .
C3 C8 1.521(6) .
C3 C4 1.575(7) .
C3 H3 0.9800 .
C4 C5 1.477(8) .
C4 H4A 0.9700 .
C4 H4B 0.9700 .
C5 C6 1.452(8) .
C5 H5A 0.9700 .
C5 H5B 0.9700 .
C6 C7 1.483(7) .
C6 H6A 0.9700 .
C6 H6B 0.9700 .
C7 C8 1.514(6) .
C7 H7A 0.9700 .
C7 H7B 0.9700 .
C8 N2 1.467(5) .
C8 H8 0.9800 .
C9 N2 1.434(5) .
C9 N3 1.436(5) .
C9 H9A 0.9700 .
C9 H9B 0.9700 .
C10 O2 1.225(5) .
C10 N3 1.370(5) .
C10 N4 1.378(5) .
C11 N4 1.471(5) .
C11 C16 1.511(6) .
C11 C12 1.518(6) .
C11 H11 0.9800 .
C12 C13 1.492(7) .
C12 H12A 0.9700 .
C12 H12B 0.9700 .
C13 C14 1.514(8) .
C13 H13A 0.9700 .
C13 H13B 0.9700 .
C14 C15 1.509(8) .
C14 H14A 0.9700 .
C14 H14B 0.9700 .
C15 C16 1.512(6) .
C15 H15A 0.9700 .
C15 H15B 0.9700 .
C16 N3 1.465(5) .
C16 H16 0.9800 .
C17 N4 1.443(5) .
C17 N6 1.452(5) 2_565
C17 H17A 0.9700 .
C17 H17B 0.9700 .
C18 O3 1.207(5) .
C18 N6 1.359(5) .
C18 N5 1.364(5) .
C19 N6 1.479(6) .
C19 C20 1.483(7) .
C19 C24 1.545(6) .
C19 H19 0.9800 .
C20 C21 1.490(7) .
C20 H20A 0.9700 .
C20 H20B 0.9700 .
C21 C22 1.491(8) .
C21 H21A 0.9700 .
C21 H21B 0.9700 .
C22 C23 1.552(8) .
C22 H22A 0.9700 .
C22 H22B 0.9700 .
C23 C24 1.462(7) .
C23 H23A 0.9700 .
C23 H23B 0.9700 .
C24 N5 1.506(6) .
C24 H24 0.9800 .
C25 Cl3' 1.632(9) .
C25 Cl1' 1.697(8) .
C25 Cl2 1.705(8) .
C25 Cl3 1.717(7) .
C25 Cl2' 1.722(8) .
C25 Cl1 1.783(8) .
C25 H25 0.9800 .
C26 Cl4' 1.585(9) .
C26 Cl6' 1.664(13) .
C26 Cl6 1.668(9) .
C26 Cl5 1.718(10) .
C26 Cl4 1.737(9) .
C26 Cl5' 1.810(10) .
C26 H26 0.9800 .
C27 Cl7 1.548(10) .
C27 Cl8' 1.614(9) .
C27 Cl9 1.690(11) .
C27 Cl7' 1.720(12) .
C27 Cl9' 1.772(10) .
C27 Cl8 1.816(10) .
C27 H27 0.9800 .
N6 C17 1.452(5) 2_565

loop_
_geom_torsion_atom_site_label_1
_geom_torsion_atom_site_label_2
_geom_torsion_atom_site_label_3
_geom_torsion_atom_site_label_4
_geom_torsion
_geom_torsion_site_symmetry_1
_geom_torsion_site_symmetry_4
N1 C3 C4 C5 -154.5(4) . .
C8 C3 C4 C5 -43.4(6) . .
C3 C4 C5 C6 54.8(7) . .
C4 C5 C6 C7 -60.8(7) . .
C5 C6 C7 C8 56.4(6) . .
C6 C7 C8 N2 69.3(5) . .
C6 C7 C8 C3 -46.3(6) . .
N1 C3 C8 N2 32.9(4) . .
C4 C3 C8 N2 -84.7(4) . .
N1 C3 C8 C7 156.5(4) . .
C4 C3 C8 C7 38.8(5) . .
N4 C11 C12 C13 -75.4(6) . .
C16 C11 C12 C13 42.2(6) . .
C11 C12 C13 C14 -52.3(6) . .
C12 C13 C14 C15 60.3(6) . .
C13 C14 C15 C16 -57.2(6) . .
N4 C11 C16 N3 -33.2(4) . .
C12 C11 C16 N3 -158.9(4) . .
N4 C11 C16 C15 86.2(4) . .
C12 C11 C16 C15 -39.5(5) . .
C14 C15 C16 N3 160.5(5) . .
C14 C15 C16 C11 47.1(6) . .
N6 C19 C20 C21 157.4(4) . .
C24 C19 C20 C21 44.2(6) . .
C19 C20 C21 C22 -56.4(7) . .
C20 C21 C22 C23 59.5(7) . .
C21 C22 C23 C24 -53.4(7) . .
C22 C23 C24 N5 -74.7(6) . .
C22 C23 C24 C19 42.5(7) . .
N6 C19 C24 C23 -158.8(4) . .
C20 C19 C24 C23 -38.2(6) . .
N6 C19 C24 N5 -31.7(4) . .
C20 C19 C24 N5 88.9(5) . .
O1 C2 N1 C1 -3.1(6) . .
N2 C2 N1 C1 177.0(3) . .
O1 C2 N1 C3 -172.4(4) . .
N2 C2 N1 C3 7.7(4) . .
N5 C1 N1 C2 111.9(4) . .
N5 C1 N1 C3 -80.4(5) . .
C8 C3 N1 C2 -26.4(4) . .
C4 C3 N1 C2 91.6(4) . .
C8 C3 N1 C1 164.6(4) . .
C4 C3 N1 C1 -77.3(5) . .
O1 C2 N2 C9 -21.7(6) . .
N1 C2 N2 C9 158.3(3) . .
O1 C2 N2 C8 -164.1(4) . .
N1 C2 N2 C8 15.8(4) . .
N3 C9 N2 C2 -81.1(4) . .
N3 C9 N2 C8 56.6(5) . .
C7 C8 N2 C2 -154.7(4) . .
C3 C8 N2 C2 -31.1(4) . .
C7 C8 N2 C9 64.1(5) . .
C3 C8 N2 C9 -172.3(3) . .
O2 C10 N3 C9 9.2(6) . .
N4 C10 N3 C9 -170.8(3) . .
O2 C10 N3 C16 173.0(4) . .
N4 C10 N3 C16 -7.1(4) . .
N2 C9 N3 C10 -122.9(4) . .
N2 C9 N3 C16 75.8(5) . .
C11 C16 N3 C10 26.2(4) . .
C15 C16 N3 C10 -95.2(4) . .
C11 C16 N3 C9 -170.3(3) . .
C15 C16 N3 C9 68.4(5) . .
O2 C10 N4 C17 18.1(6) . .
N3 C10 N4 C17 -161.8(3) . .
O2 C10 N4 C11 163.7(4) . .
N3 C10 N4 C11 -16.2(4) . .
N6 C17 N4 C10 90.1(4) 2_565 .
N6 C17 N4 C11 -50.7(5) 2_565 .
C16 C11 N4 C10 31.5(4) . .
C12 C11 N4 C10 157.3(4) . .
C16 C11 N4 C17 176.0(4) . .
C12 C11 N4 C17 -58.3(6) . .
O3 C18 N5 C1 19.9(6) . .
N6 C18 N5 C1 -161.8(3) . .
O3 C18 N5 C24 162.3(5) . .
N6 C18 N5 C24 -19.4(4) . .
N1 C1 N5 C18 85.2(5) . .
N1 C1 N5 C24 -52.1(6) . .
C23 C24 N5 C18 158.3(4) . .
C19 C24 N5 C18 32.9(4) . .
C23 C24 N5 C1 -61.4(6) . .
C19 C24 N5 C1 173.1(4) . .
O3 C18 N6 C17 7.5(7) . 2_565
N5 C18 N6 C17 -170.8(4) . 2_565
O3 C18 N6 C19 174.6(4) . .
N5 C18 N6 C19 -3.8(5) . .
C20 C19 N6 C18 -98.3(5) . .
C24 C19 N6 C18 23.8(5) . .
C20 C19 N6 C17 68.9(6) . 2_565
C24 C19 N6 C17 -169.1(4) . 2_565
